data_8104782
loop_
_publ_author_name
'Liu, Dian'
'Yu, Guojun'

_publ_section_title
;
 The crystal structure of
 aqua-chlorido-6,6&#x2032;-((ethane-1,2-diylbis(azaneylylidene))bis(methaneylylidene))bis(2,4-dichlorophenolato-\k4
 N,N&#x2032;,O,O&#x2032;)manganese(III), C16H12Cl5MnN2O3
;
_journal_issue 3
_journal_name_full 'Zeitschrift f\"ur Kristallographie - New Crystal Structures'
_journal_page_first 615
_journal_page_last 617
_journal_paper_doi 10.1515/ncrs-2021-0016
_journal_volume 236
_journal_year 2021
_chemical_formula_moiety 'C16 H12 Cl5 Mn N2 O3'
_chemical_formula_sum 'C16 H12 Cl5 Mn N2 O3'
_chemical_formula_weight 512.47
_space_group_crystal_system monoclinic
_space_group_IT_number 14
_space_group_name_Hall '-P 2yn'
_space_group_name_H-M_alt 'P 1 21/n 1'
_atom_sites_solution_hydrogens mixed
_cell_angle_alpha 90
_cell_angle_beta 117.1590(10)
_cell_angle_gamma 90
_cell_formula_units_Z 4
_cell_length_a 12.3098(5)
_cell_length_b 13.1697(5)
_cell_length_c 12.4555(6)
_cell_measurement_reflns_used 3441
_cell_measurement_temperature 150.0
_cell_measurement_theta_max 27.25
_cell_measurement_theta_min 2.40
_cell_volume 1796.61(13)
_computing_cell_refinement 'SAINT V8.40A (Bruker, 2019)'
_computing_data_reduction 'SAINT V8.40A (Bruker, 2019)'
_computing_molecular_graphics 'Olex2 1.3 (Dolomanov et al., 2009)'
_computing_publication_material 'Olex2 1.3 (Dolomanov et al., 2009)'
_computing_structure_refinement 'SHELXL 2018/3 (Sheldrick, 2015)'
_computing_structure_solution 'SHELXT 2014/5 (Sheldrick, 2014)'
_diffrn_ambient_temperature 150.0
_diffrn_measured_fraction_theta_full 0.992
_diffrn_measured_fraction_theta_max 0.986
_diffrn_measurement_device_type 'Bruker APEX-II CCD'
_diffrn_measurement_method '\f and \w scans'
_diffrn_radiation_type MoK\a
_diffrn_radiation_wavelength 0.71073
_diffrn_reflns_av_R_equivalents 0.0585
_diffrn_reflns_av_unetI/netI 0.0695
_diffrn_reflns_Laue_measured_fraction_full 0.992
_diffrn_reflns_Laue_measured_fraction_max 0.986
_diffrn_reflns_limit_h_max 15
_diffrn_reflns_limit_h_min -15
_diffrn_reflns_limit_k_max 17
_diffrn_reflns_limit_k_min -17
_diffrn_reflns_limit_l_max 12
_diffrn_reflns_limit_l_min -16
_diffrn_reflns_number 12853
_diffrn_reflns_point_group_measured_fraction_full 0.992
_diffrn_reflns_point_group_measured_fraction_max 0.986
_diffrn_reflns_theta_full 25.242
_diffrn_reflns_theta_max 27.495
_diffrn_reflns_theta_min 1.927
_diffrn_source_current 1.4
_diffrn_source_power 0.07
_diffrn_source_voltage 50.0
_diffrn_standards_number 0
_exptl_absorpt_coefficient_mu 1.500
_exptl_absorpt_correction_T_max 0.7456
_exptl_absorpt_correction_T_min 0.6849
_exptl_absorpt_correction_type none
_exptl_absorpt_process_details
;
SADABS-2016/2 (Bruker,2016/2) was used for absorption correction.
wR2(int) was 0.0684 before and 0.0587 after correction.
The Ratio of minimum to maximum transmission is 0.9186.
The \l/2 correction factor is Not present.
;
_exptl_crystal_colour 'clear blackish black'
_exptl_crystal_colour_lustre clear
_exptl_crystal_colour_modifier blackish
_exptl_crystal_colour_primary black
_exptl_crystal_density_diffrn 1.895
_exptl_crystal_description hexagonal
_exptl_crystal_F_000 1024
_exptl_crystal_size_max 0.14
_exptl_crystal_size_mid 0.14
_exptl_crystal_size_min 0.14
_refine_diff_density_max 0.809
_refine_diff_density_min -0.673
_refine_diff_density_rms 0.141
_refine_ls_extinction_coef .
_refine_ls_extinction_method none
_refine_ls_goodness_of_fit_ref 1.139
_refine_ls_hydrogen_treatment constr
_refine_ls_matrix_type full
_refine_ls_number_parameters 245
_refine_ls_number_reflns 4062
_refine_ls_number_restraints 0
_refine_ls_restrained_S_all 1.139
_refine_ls_R_factor_all 0.0919
_refine_ls_R_factor_gt 0.0591
_refine_ls_shift/su_max 0.000
_refine_ls_shift/su_mean 0.000
_refine_ls_structure_factor_coef Fsqd
_refine_ls_weighting_details 'w=1/[\s^2^(Fo^2^)+12.2433P] where P=(Fo^2^+2Fc^2^)/3'
_refine_ls_weighting_scheme calc
_refine_ls_wR_factor_gt 0.1165
_refine_ls_wR_factor_ref 0.1315
_reflns_Friedel_coverage 0.000
_reflns_Friedel_fraction_full .
_reflns_Friedel_fraction_max .
_reflns_number_gt 2963
_reflns_number_total 4062
_reflns_threshold_expression 'I > 2\s(I)'
_cod_data_source_file suppl_j_ncrs-2021-0016_suppl.cif
_cod_data_source_block 124yyqx3_0m
_cod_original_cell_volume 1796.60(13)
_cod_database_code 8104782
_shelx_space_group_comment
;
The symmetry employed for this shelxl refinement is uniquely defined
by the following loop, which should always be used as a source of
symmetry information in preference to the above space-group names.
They are only intended as comments.
;
_shelx_estimated_absorpt_t_max 0.817
_shelx_estimated_absorpt_t_min 0.817
_olex2_refinement_description
;
1. Fixed Uiso
 At 1.2 times of:
  All C(H) groups, All C(H,H) groups
 At 1.5 times of:
  All O(H,H) groups
2.a Rotating group:
 O3(H3A,H3B)
2.b Secondary CH2 refined with riding coordinates:
 C8(H8A,H8B), C9(H9A,H9B)
2.c Aromatic/amide H refined with riding coordinates:
 C3(H3), C5(H5), C7(H7), C10(H10), C14(H14), C16(H16)
;

loop_
_space_group_symop_operation_xyz
'x, y, z'
'-x+1/2, y+1/2, -z+1/2'
'-x, -y, -z'
'x-1/2, -y-1/2, z-1/2'

loop_
_atom_site_label
_atom_site_type_symbol
_atom_site_fract_x
_atom_site_fract_y
_atom_site_fract_z
_atom_site_U_iso_or_equiv
_atom_site_adp_type
_atom_site_occupancy
_atom_site_site_symmetry_order
_atom_site_calc_flag
_atom_site_refinement_flags_posn
_atom_site_refinement_flags_adp
_atom_site_refinement_flags_occupancy
_atom_site_disorder_assembly
_atom_site_disorder_group
Mn1 Mn 0.65459(7) 0.36093(6) 0.64033(7) 0.0158(2) Uani 1 1 d . . . . .
Cl5 Cl 0.67673(12) 0.17119(10) 0.64343(13) 0.0249(3) Uani 1 1 d . . . . .
Cl1 Cl 0.26322(12) 0.40516(12) 0.93134(13) 0.0269(3) Uani 1 1 d . . . . .
Cl2 Cl 0.22357(11) 0.35239(11) 0.48849(12) 0.0231(3) Uani 1 1 d . . . . .
Cl3 Cl 0.49306(11) 0.32994(11) 0.21565(12) 0.0239(3) Uani 1 1 d . . . . .
Cl4 Cl 0.93727(12) 0.37551(11) 0.23937(13) 0.0233(3) Uani 1 1 d . . . . .
O1 O 0.4891(3) 0.3554(3) 0.6097(3) 0.0184(8) Uani 1 1 d . . . . .
O2 O 0.6172(3) 0.3702(3) 0.4748(3) 0.0185(8) Uani 1 1 d . . . . .
O3 O 0.6318(3) 0.5322(3) 0.6480(4) 0.0247(9) Uani 1 1 d . . . . .
H3A H 0.558419 0.546025 0.638826 0.037 Uiso 1 1 d R U . . .
H3B H 0.680490 0.554735 0.720406 0.037 Uiso 1 1 d R U . . .
N1 N 0.7129(4) 0.3626(3) 0.8175(4) 0.0172(9) Uani 1 1 d . . . . .
N2 N 0.8313(4) 0.3886(3) 0.6924(4) 0.0153(9) Uani 1 1 d . . . . .
C1 C 0.4448(4) 0.3714(4) 0.6848(5) 0.0148(11) Uani 1 1 d . . . . .
C2 C 0.3153(4) 0.3713(4) 0.6409(5) 0.0165(11) Uani 1 1 d . . . . .
C3 C 0.2623(4) 0.3831(4) 0.7156(5) 0.0190(12) Uani 1 1 d . . . . .
H3 H 0.175890 0.381623 0.682901 0.023 Uiso 1 1 calc R U . . .
C4 C 0.3334(5) 0.3971(4) 0.8384(5) 0.0212(12) Uani 1 1 d . . . . .
C5 C 0.4585(5) 0.3972(4) 0.8860(5) 0.0204(12) Uani 1 1 d . . . . .
H5 H 0.507637 0.405371 0.970443 0.024 Uiso 1 1 calc R U . . .
C6 C 0.5137(4) 0.3853(4) 0.8103(5) 0.0174(11) Uani 1 1 d . . . . .
C7 C 0.6464(5) 0.3778(4) 0.8702(5) 0.0175(11) Uani 1 1 d . . . . .
H7 H 0.686759 0.384783 0.955511 0.021 Uiso 1 1 calc R U . . .
C8 C 0.8466(4) 0.3481(4) 0.8870(5) 0.0200(12) Uani 1 1 d . . . . .
H8A H 0.867552 0.275243 0.889260 0.024 Uiso 1 1 calc R U . . .
H8B H 0.875841 0.372292 0.970934 0.024 Uiso 1 1 calc R U . . .
C9 C 0.9051(5) 0.4088(5) 0.8240(5) 0.0219(12) Uani 1 1 d . . . . .
H9A H 0.904312 0.482160 0.841128 0.026 Uiso 1 1 calc R U . . .
H9B H 0.990803 0.387172 0.851738 0.026 Uiso 1 1 calc R U . . .
C10 C 0.8805(4) 0.3981(4) 0.6226(5) 0.0183(11) Uani 1 1 d . . . . .
H10 H 0.964501 0.415960 0.659111 0.022 Uiso 1 1 calc R U . . .
C11 C 0.8213(5) 0.3844(4) 0.4936(5) 0.0179(11) Uani 1 1 d . . . . .
C12 C 0.6918(5) 0.3692(4) 0.4263(5) 0.0165(11) Uani 1 1 d . . . . .
C13 C 0.6478(4) 0.3536(4) 0.3016(5) 0.0174(11) Uani 1 1 d . . . . .
C14 C 0.7207(5) 0.3536(4) 0.2456(5) 0.0213(12) Uani 1 1 d . . . . .
H14 H 0.686670 0.340197 0.161571 0.026 Uiso 1 1 calc R U . . .
C15 C 0.8461(5) 0.3735(4) 0.3126(5) 0.0172(11) Uani 1 1 d . . . . .
C16 C 0.8947(5) 0.3874(4) 0.4346(5) 0.0210(12) Uani 1 1 d . . . . .
H16 H 0.979831 0.399336 0.480190 0.025 Uiso 1 1 calc R U . . .

loop_
_atom_site_aniso_label
_atom_site_aniso_U_11
_atom_site_aniso_U_22
_atom_site_aniso_U_33
_atom_site_aniso_U_23
_atom_site_aniso_U_13
_atom_site_aniso_U_12
Mn1 0.0118(4) 0.0188(4) 0.0128(4) 0.0004(3) 0.0022(3) 0.0004(3)
Cl5 0.0237(7) 0.0196(7) 0.0267(8) 0.0010(6) 0.0077(6) 0.0014(5)
Cl1 0.0217(6) 0.0382(8) 0.0233(8) 0.0007(6) 0.0127(6) 0.0035(6)
Cl2 0.0150(6) 0.0306(8) 0.0188(7) -0.0041(6) 0.0034(5) -0.0006(5)
Cl3 0.0171(6) 0.0312(8) 0.0178(7) -0.0026(6) 0.0032(5) -0.0043(5)
Cl4 0.0225(6) 0.0294(8) 0.0205(7) -0.0003(6) 0.0119(5) -0.0001(6)
O1 0.0160(17) 0.022(2) 0.018(2) 0.0004(16) 0.0079(15) 0.0006(15)
O2 0.0157(17) 0.022(2) 0.0140(19) -0.0009(16) 0.0033(15) -0.0006(15)
O3 0.0191(19) 0.021(2) 0.024(2) -0.0004(17) 0.0007(16) 0.0049(16)
N1 0.014(2) 0.021(2) 0.014(2) 0.0025(19) 0.0046(18) -0.0005(18)
N2 0.0124(19) 0.018(2) 0.011(2) 0.0008(18) 0.0015(17) 0.0005(17)
C1 0.016(2) 0.004(2) 0.025(3) -0.001(2) 0.011(2) -0.0016(18)
C2 0.017(2) 0.008(2) 0.018(3) 0.003(2) 0.001(2) 0.0026(19)
C3 0.012(2) 0.022(3) 0.022(3) 0.006(2) 0.007(2) 0.001(2)
C4 0.022(3) 0.021(3) 0.023(3) -0.001(2) 0.012(2) 0.001(2)
C5 0.022(3) 0.021(3) 0.015(3) -0.001(2) 0.006(2) 0.000(2)
C6 0.014(2) 0.015(3) 0.021(3) 0.000(2) 0.006(2) 0.003(2)
C7 0.019(3) 0.014(3) 0.015(3) 0.000(2) 0.004(2) -0.001(2)
C8 0.013(2) 0.027(3) 0.013(3) 0.003(2) 0.000(2) 0.002(2)
C9 0.016(2) 0.033(3) 0.014(3) -0.006(2) 0.005(2) -0.004(2)
C10 0.013(2) 0.015(2) 0.024(3) 0.002(2) 0.005(2) 0.001(2)
C11 0.017(2) 0.018(3) 0.018(3) -0.001(2) 0.007(2) 0.003(2)
C12 0.019(3) 0.015(3) 0.015(3) 0.001(2) 0.007(2) 0.000(2)
C13 0.016(2) 0.015(2) 0.018(3) 0.000(2) 0.005(2) 0.000(2)
C14 0.022(3) 0.021(3) 0.016(3) -0.001(2) 0.005(2) -0.002(2)
C15 0.020(3) 0.014(3) 0.018(3) 0.002(2) 0.010(2) 0.003(2)
C16 0.018(3) 0.021(3) 0.023(3) 0.004(2) 0.008(2) 0.001(2)

loop_
_atom_type_symbol
_atom_type_description
_atom_type_scat_dispersion_real
_atom_type_scat_dispersion_imag
_atom_type_scat_source
C C 0.0033 0.0016 'International Tables Vol C Tables 4.2.6.8 and 6.1.1.4'
H H 0.0000 0.0000 'International Tables Vol C Tables 4.2.6.8 and 6.1.1.4'
Cl Cl 0.1484 0.1585 'International Tables Vol C Tables 4.2.6.8 and 6.1.1.4'
Mn Mn 0.3368 0.7283 'International Tables Vol C Tables 4.2.6.8 and 6.1.1.4'
N N 0.0061 0.0033 'International Tables Vol C Tables 4.2.6.8 and 6.1.1.4'
O O 0.0106 0.0060 'International Tables Vol C Tables 4.2.6.8 and 6.1.1.4'

loop_
_geom_angle_atom_site_label_1
_geom_angle_atom_site_label_2
_geom_angle_atom_site_label_3
_geom_angle
_geom_angle_site_symmetry_1
_geom_angle_site_symmetry_3
O1 Mn1 Cl5 93.66(12) . .
O1 Mn1 O2 94.47(15) . .
O1 Mn1 O3 84.54(15) . .
O1 Mn1 N1 91.98(17) . .
O1 Mn1 N2 169.35(18) . .
O2 Mn1 Cl5 92.96(12) . .
O2 Mn1 O3 90.49(15) . .
O2 Mn1 N1 172.36(17) . .
O2 Mn1 N2 91.66(16) . .
O3 Mn1 Cl5 176.23(12) . .
N1 Mn1 Cl5 90.70(14) . .
N1 Mn1 O3 86.06(17) . .
N1 Mn1 N2 81.35(17) . .
N2 Mn1 Cl5 94.71(13) . .
N2 Mn1 O3 86.71(16) . .
C1 O1 Mn1 128.0(3) . .
C12 O2 Mn1 128.8(3) . .
Mn1 O3 H3A 109.8 . .
Mn1 O3 H3B 109.8 . .
H3A O3 H3B 104.2 . .
C7 N1 Mn1 125.5(4) . .
C7 N1 C8 121.4(5) . .
C8 N1 Mn1 113.0(3) . .
C9 N2 Mn1 114.6(3) . .
C10 N2 Mn1 125.7(4) . .
C10 N2 C9 119.5(4) . .
O1 C1 C2 119.1(5) . .
O1 C1 C6 125.6(4) . .
C6 C1 C2 115.2(5) . .
C1 C2 Cl2 118.4(4) . .
C3 C2 Cl2 119.2(4) . .
C3 C2 C1 122.3(5) . .
C2 C3 H3 119.7 . .
C2 C3 C4 120.6(5) . .
C4 C3 H3 119.7 . .
C3 C4 Cl1 119.3(4) . .
C5 C4 Cl1 120.9(4) . .
C5 C4 C3 119.7(5) . .
C4 C5 H5 119.9 . .
C4 C5 C6 120.1(5) . .
C6 C5 H5 119.9 . .
C1 C6 C7 121.8(5) . .
C5 C6 C1 122.0(5) . .
C5 C6 C7 115.9(5) . .
N1 C7 C6 125.4(5) . .
N1 C7 H7 117.3 . .
C6 C7 H7 117.3 . .
N1 C8 H8A 110.3 . .
N1 C8 H8B 110.3 . .
N1 C8 C9 107.0(4) . .
H8A C8 H8B 108.6 . .
C9 C8 H8A 110.3 . .
C9 C8 H8B 110.3 . .
N2 C9 C8 106.3(4) . .
N2 C9 H9A 110.5 . .
N2 C9 H9B 110.5 . .
C8 C9 H9A 110.5 . .
C8 C9 H9B 110.5 . .
H9A C9 H9B 108.7 . .
N2 C10 H10 116.8 . .
N2 C10 C11 126.4(5) . .
C11 C10 H10 116.8 . .
C12 C11 C10 122.0(5) . .
C16 C11 C10 117.5(5) . .
C16 C11 C12 120.5(5) . .
O2 C12 C11 123.7(5) . .
O2 C12 C13 120.8(4) . .
C13 C12 C11 115.5(5) . .
C12 C13 Cl3 117.9(4) . .
C14 C13 Cl3 118.5(4) . .
C14 C13 C12 123.5(5) . .
C13 C14 H14 120.1 . .
C13 C14 C15 119.8(5) . .
C15 C14 H14 120.1 . .
C14 C15 Cl4 119.2(4) . .
C16 C15 Cl4 121.4(4) . .
C16 C15 C14 119.3(5) . .
C11 C16 H16 119.3 . .
C15 C16 C11 121.3(5) . .
C15 C16 H16 119.3 . .

loop_
_geom_bond_atom_site_label_1
_geom_bond_atom_site_label_2
_geom_bond_distance
_geom_bond_site_symmetry_2
Mn1 Cl5 2.5120(16) .
Mn1 O1 1.895(3) .
Mn1 O2 1.900(4) .
Mn1 O3 2.281(4) .
Mn1 N1 1.985(4) .
Mn1 N2 1.999(4) .
Cl1 C4 1.735(6) .
Cl2 C2 1.728(5) .
Cl3 C13 1.735(5) .
Cl4 C15 1.739(5) .
O1 C1 1.297(6) .
O2 C12 1.310(6) .
O3 H3A 0.8757 .
O3 H3B 0.8755 .
N1 C7 1.278(7) .
N1 C8 1.481(6) .
N2 C9 1.492(6) .
N2 C10 1.272(7) .
C1 C2 1.430(7) .
C1 C6 1.409(8) .
C2 C3 1.367(8) .
C3 H3 0.9500 .
C3 C4 1.385(8) .
C4 C5 1.375(7) .
C5 H5 0.9500 .
C5 C6 1.401(8) .
C6 C7 1.456(7) .
C7 H7 0.9500 .
C8 H8A 0.9900 .
C8 H8B 0.9900 .
C8 C9 1.514(8) .
C9 H9A 0.9900 .
C9 H9B 0.9900 .
C10 H10 0.9500 .
C10 C11 1.441(7) .
C11 C12 1.436(7) .
C11 C16 1.402(7) .
C12 C13 1.407(7) .
C13 C14 1.365(8) .
C14 H14 0.9500 .
C14 C15 1.405(7) .
C15 C16 1.367(8) .
C16 H16 0.9500 .

loop_
_geom_torsion_atom_site_label_1
_geom_torsion_atom_site_label_2
_geom_torsion_atom_site_label_3
_geom_torsion_atom_site_label_4
_geom_torsion
_geom_torsion_site_symmetry_1
_geom_torsion_site_symmetry_2
_geom_torsion_site_symmetry_3
_geom_torsion_site_symmetry_4
Mn1 O1 C1 C2 175.1(3) . . . .
Mn1 O1 C1 C6 -7.8(7) . . . .
Mn1 O2 C12 C11 -15.2(7) . . . .
Mn1 O2 C12 C13 165.4(4) . . . .
Mn1 N1 C7 C6 7.3(8) . . . .
Mn1 N1 C8 C9 40.6(5) . . . .
Mn1 N2 C9 C8 30.8(5) . . . .
Mn1 N2 C10 C11 -4.3(8) . . . .
Cl5 Mn1 O1 C1 104.0(4) . . . .
Cl5 Mn1 O2 C12 -80.5(4) . . . .
Cl1 C4 C5 C6 176.7(4) . . . .
Cl2 C2 C3 C4 179.2(4) . . . .
Cl3 C13 C14 C15 179.4(4) . . . .
Cl4 C15 C16 C11 -179.1(4) . . . .
O1 Mn1 O2 C12 -174.4(4) . . . .
O1 C1 C2 Cl2 -1.4(6) . . . .
O1 C1 C2 C3 177.0(5) . . . .
O1 C1 C6 C5 -176.7(5) . . . .
O1 C1 C6 C7 -3.1(8) . . . .
O2 Mn1 O1 C1 -162.7(4) . . . .
O2 C12 C13 Cl3 -3.0(7) . . . .
O2 C12 C13 C14 178.8(5) . . . .
O3 Mn1 O1 C1 -72.7(4) . . . .
O3 Mn1 O2 C12 101.1(4) . . . .
N1 Mn1 O1 C1 13.2(4) . . . .
N1 C8 C9 N2 -44.1(6) . . . .
N2 Mn1 O1 C1 -37.7(12) . . . .
N2 Mn1 O2 C12 14.3(4) . . . .
N2 C10 C11 C12 7.5(9) . . . .
N2 C10 C11 C16 -173.1(5) . . . .
C1 C2 C3 C4 0.9(8) . . . .
C1 C6 C7 N1 3.0(8) . . . .
C2 C1 C6 C5 0.5(7) . . . .
C2 C1 C6 C7 174.1(5) . . . .
C2 C3 C4 Cl1 -176.7(4) . . . .
C2 C3 C4 C5 -1.3(8) . . . .
C3 C4 C5 C6 1.3(9) . . . .
C4 C5 C6 C1 -1.0(8) . . . .
C4 C5 C6 C7 -175.0(5) . . . .
C5 C6 C7 N1 176.9(5) . . . .
C6 C1 C2 Cl2 -178.8(4) . . . .
C6 C1 C2 C3 -0.5(7) . . . .
C7 N1 C8 C9 -137.2(5) . . . .
C8 N1 C7 C6 -175.2(5) . . . .
C9 N2 C10 C11 -178.0(5) . . . .
C10 N2 C9 C8 -154.8(5) . . . .
C10 C11 C12 O2 2.6(8) . . . .
C10 C11 C12 C13 -178.0(5) . . . .
C10 C11 C16 C15 178.9(5) . . . .
C11 C12 C13 Cl3 177.6(4) . . . .
C11 C12 C13 C14 -0.7(8) . . . .
C12 C11 C16 C15 -1.7(8) . . . .
C12 C13 C14 C15 -2.4(8) . . . .
C13 C14 C15 Cl4 -178.8(4) . . . .
C13 C14 C15 C16 3.4(8) . . . .
C14 C15 C16 C11 -1.4(8) . . . .
C16 C11 C12 O2 -176.8(5) . . . .
C16 C11 C12 C13 2.6(8) . . . .
